data_4060646
loop_
_publ_author_name
'Hummert, Markus'

_journal_name_full Organometallics
_journal_paper_doi 10.1021/om0508233
_journal_year 2006
_chemical_formula_sum 'C24 H32 Cl4 N2 O Ru'
_chemical_formula_weight 607.39
_space_group_IT_number 14
_symmetry_cell_setting monoclinic
_symmetry_space_group_name_Hall '-P 2ybc'
_symmetry_space_group_name_H-M 'P 1 21/c 1'
_cell_angle_alpha 90.00
_cell_angle_beta 111.4280(10)
_cell_angle_gamma 90.00
_cell_formula_units_Z 4
_cell_length_a 14.6710(6)
_cell_length_b 10.5563(4)
_cell_length_c 19.0024(8)
_cell_measurement_temperature 293(2)
_cell_volume 2739.51(19)
_diffrn_ambient_temperature 293(2)
_exptl_crystal_density_diffrn 1.473
_cod_depositor_comments
;
The following automatic conversions were performed:
'_symmetry_cell_setting' value 'Monoclinic' changed to 'monoclinic'
according to '/home/saulius/struct/CIF-dictionaries/cif_core.dic'
dictionary named 'cif_core.dic' version 2.4.1 from 2010-06-29.

Automatic conversion script
Id: cif_fix_enum 1527 2010-12-29 10:47:43Z saulius 
;
_cod_original_sg_symbol_H-M 'P 21/c'
_cod_database_code 4060646

loop_
_symmetry_equiv_pos_as_xyz
'x, y, z'
'-x, y+1/2, -z+1/2'
'-x, -y, -z'
'x, -y-1/2, z-1/2'

loop_
_atom_site_label
_atom_site_type_symbol
_atom_site_fract_x
_atom_site_fract_y
_atom_site_fract_z
_atom_site_U_iso_or_equiv
_atom_site_adp_type
_atom_site_occupancy
_atom_site_symmetry_multiplicity
_atom_site_calc_flag
_atom_site_refinement_flags
_atom_site_disorder_assembly
_atom_site_disorder_group
C1 C 0.7426(2) 0.9420(3) 0.83908(19) 0.0420(7) Uani 1 1 d . . .
H1 H 0.7882 1.0072 0.8540 0.050 Uiso 1 1 calc R . .
C2 C 0.6823(2) 0.9124(3) 0.88296(17) 0.0390(7) Uani 1 1 d . . .
C3 C 0.6900(2) 0.9772(3) 0.94908(19) 0.0491(8) Uani 1 1 d . . .
H3 H 0.7358 1.0418 0.9668 0.059 Uiso 1 1 calc R . .
C4 C 0.6302(3) 0.9463(4) 0.9884(2) 0.0590(9) Uani 1 1 d . . .
H4 H 0.6355 0.9900 1.0322 0.071 Uiso 1 1 calc R . .
C5 C 0.5632(3) 0.8504(4) 0.9622(2) 0.0594(10) Uani 1 1 d . . .
H5 H 0.5241 0.8286 0.9894 0.071 Uiso 1 1 calc R . .
C6 C 0.5520(2) 0.7845(3) 0.8958(2) 0.0504(8) Uani 1 1 d . . .
H6 H 0.5052 0.7209 0.8781 0.060 Uiso 1 1 calc R . .
C7 C 0.6126(2) 0.8166(3) 0.85714(18) 0.0400(7) Uani 1 1 d . . .
C8 C 0.5351(2) 0.6686(3) 0.7517(2) 0.0529(8) Uani 1 1 d . . .
H8 H 0.5266 0.6082 0.7880 0.063 Uiso 1 1 calc R . .
C9 C 0.5709(3) 0.5996(4) 0.6980(3) 0.0733(12) Uani 1 1 d . . .
H9A H 0.5816 0.6589 0.6635 0.110 Uiso 1 1 calc R . .
H9B H 0.5228 0.5384 0.6701 0.110 Uiso 1 1 calc R . .
H9C H 0.6312 0.5571 0.7258 0.110 Uiso 1 1 calc R . .
C10 C 0.4396(2) 0.7381(4) 0.7124(2) 0.0698(11) Uani 1 1 d . . .
H10A H 0.4227 0.7854 0.7490 0.105 Uiso 1 1 calc R . .
H10B H 0.3888 0.6780 0.6880 0.105 Uiso 1 1 calc R . .
H10C H 0.4469 0.7950 0.6754 0.105 Uiso 1 1 calc R . .
C11 C 0.8257(2) 0.9265(3) 0.71847(17) 0.0403(7) Uani 1 1 d . . .
C12 C 0.9132(3) 0.9353(4) 0.6384(2) 0.0651(10) Uani 1 1 d . . .
H12A H 0.8906 0.9619 0.5859 0.078 Uiso 1 1 calc R . .
H12B H 0.9678 0.8774 0.6481 0.078 Uiso 1 1 calc R . .
C13 C 0.9416(3) 1.0469(4) 0.6905(2) 0.0713(12) Uani 1 1 d . . .
H13A H 1.0117 1.0491 0.7183 0.086 Uiso 1 1 calc R . .
H13B H 0.9214 1.1258 0.6630 0.086 Uiso 1 1 calc R . .
C14 C 0.9054(2) 1.1024(3) 0.8062(2) 0.0451(8) Uani 1 1 d . . .
C15 C 0.8507(2) 1.2127(3) 0.7999(2) 0.0497(8) Uani 1 1 d . . .
C16 C 0.8668(3) 1.2843(3) 0.8642(2) 0.0581(9) Uani 1 1 d . . .
H16 H 0.8293 1.3566 0.8610 0.070 Uiso 1 1 calc R . .
C17 C 0.9373(3) 1.2514(3) 0.9333(2) 0.0597(10) Uani 1 1 d . . .
C18 C 0.9931(3) 1.1437(4) 0.9371(2) 0.0575(9) Uani 1 1 d . . .
H18 H 1.0416 1.1219 0.9830 0.069 Uiso 1 1 calc R . .
C19 C 0.9783(2) 1.0674(3) 0.8738(2) 0.0499(8) Uani 1 1 d . . .
C20 C 1.0386(3) 0.9507(4) 0.8786(3) 0.0704(11) Uani 1 1 d . . .
H20A H 0.9962 0.8786 0.8622 0.106 Uiso 1 1 calc R . .
H20B H 1.0822 0.9382 0.9299 0.106 Uiso 1 1 calc R . .
H20C H 1.0760 0.9606 0.8468 0.106 Uiso 1 1 calc R . .
C21 C 0.7757(3) 1.2536(4) 0.7256(2) 0.0710(11) Uani 1 1 d . . .
H21A H 0.7442 1.3297 0.7327 0.106 Uiso 1 1 calc R . .
H21B H 0.7278 1.1880 0.7064 0.106 Uiso 1 1 calc R . .
H21C H 0.8073 1.2695 0.6903 0.106 Uiso 1 1 calc R . .
C22 C 0.9533(4) 1.3312(4) 1.0028(3) 0.0885(15) Uani 1 1 d . . .
H22A H 0.9097 1.3036 1.0270 0.133 Uiso 1 1 calc R . .
H22B H 0.9405 1.4185 0.9883 0.133 Uiso 1 1 calc R . .
H22C H 1.0198 1.3222 1.0371 0.133 Uiso 1 1 calc R . .
C23 C 0.7865(3) 0.7654(3) 0.6169(2) 0.0648(10) Uani 1 1 d . . .
H23A H 0.8281 0.6932 0.6357 0.097 Uiso 1 1 calc R . .
H23B H 0.7727 0.7747 0.5637 0.097 Uiso 1 1 calc R . .
H23C H 0.7264 0.7535 0.6253 0.097 Uiso 1 1 calc R . .
C24 C 0.6438(3) 0.4556(5) 0.9841(3) 0.0892(14) Uani 1 1 d . . .
H24A H 0.5746 0.4572 0.9529 0.107 Uiso 1 1 calc R . .
H24B H 0.6533 0.5082 1.0281 0.107 Uiso 1 1 calc R . .
N1 N 0.88781(19) 1.0243(3) 0.74139(16) 0.0487(7) Uani 1 1 d . . .
N2 N 0.8353(2) 0.8779(3) 0.65614(18) 0.0556(8) Uani 1 1 d . . .
O1 O 0.61236(14) 0.76031(19) 0.79218(12) 0.0418(5) Uani 1 1 d . . .
Cl1 Cl 0.82836(6) 0.67626(8) 0.80557(6) 0.0630(3) Uani 1 1 d . . .
Cl2 Cl 0.60383(6) 0.95627(8) 0.65833(5) 0.0519(2) Uani 1 1 d . . .
Cl3 Cl 0.71002(9) 0.51870(12) 0.93321(8) 0.0903(4) Uani 1 1 d . . .
Cl4 Cl 0.67778(15) 0.30046(16) 1.01363(10) 0.1291(6) Uani 1 1 d . . .
Ru1 Ru 0.727766(16) 0.84977(2) 0.754618(14) 0.03607(10) Uani 1 1 d . . .

loop_
_atom_site_aniso_label
_atom_site_aniso_U_11
_atom_site_aniso_U_22
_atom_site_aniso_U_33
_atom_site_aniso_U_23
_atom_site_aniso_U_13
_atom_site_aniso_U_12
C1 0.0397(15) 0.0415(16) 0.0508(19) -0.0029(14) 0.0238(15) -0.0049(13)
C2 0.0363(15) 0.0443(17) 0.0390(18) 0.0046(13) 0.0169(13) 0.0053(13)
C3 0.0492(18) 0.054(2) 0.047(2) 0.0003(15) 0.0209(16) 0.0026(15)
C4 0.067(2) 0.073(2) 0.046(2) 0.0059(18) 0.0322(19) 0.014(2)
C5 0.064(2) 0.068(2) 0.062(2) 0.021(2) 0.042(2) 0.015(2)
C6 0.0491(18) 0.0494(19) 0.062(2) 0.0122(16) 0.0318(17) 0.0003(15)
C7 0.0383(15) 0.0418(16) 0.0457(18) 0.0102(13) 0.0222(14) 0.0076(12)
C8 0.0487(18) 0.0440(19) 0.067(2) 0.0002(16) 0.0227(17) -0.0133(15)
C9 0.067(2) 0.066(2) 0.093(3) -0.031(2) 0.038(2) -0.024(2)
C10 0.044(2) 0.081(3) 0.078(3) -0.002(2) 0.014(2) -0.0109(19)
C11 0.0320(14) 0.0494(18) 0.0424(18) -0.0053(14) 0.0171(13) 0.0012(13)
C12 0.058(2) 0.088(3) 0.065(3) -0.009(2) 0.042(2) -0.010(2)
C13 0.067(2) 0.094(3) 0.072(3) -0.010(2) 0.049(2) -0.028(2)
C14 0.0407(16) 0.0504(17) 0.052(2) -0.0045(15) 0.0267(16) -0.0159(14)
C15 0.0440(17) 0.055(2) 0.058(2) -0.0014(17) 0.0283(17) -0.0119(15)
C16 0.068(2) 0.046(2) 0.074(3) -0.0023(18) 0.042(2) -0.0076(17)
C17 0.074(2) 0.050(2) 0.067(3) -0.0140(18) 0.040(2) -0.0235(19)
C18 0.057(2) 0.068(2) 0.047(2) -0.0023(18) 0.0185(17) -0.0253(19)
C19 0.0449(17) 0.0473(19) 0.063(2) -0.0028(16) 0.0267(17) -0.0138(14)
C20 0.066(2) 0.067(2) 0.077(3) 0.001(2) 0.025(2) 0.000(2)
C21 0.065(2) 0.081(3) 0.069(3) 0.011(2) 0.028(2) 0.004(2)
C22 0.130(4) 0.063(3) 0.080(3) -0.023(2) 0.047(3) -0.020(3)
C23 0.075(2) 0.065(2) 0.064(3) -0.0234(19) 0.037(2) -0.004(2)
C24 0.079(3) 0.105(4) 0.077(3) -0.014(3) 0.020(3) 0.014(3)
N1 0.0459(14) 0.0617(17) 0.0495(17) -0.0096(13) 0.0303(14) -0.0181(13)
N2 0.0579(17) 0.0619(18) 0.063(2) -0.0167(14) 0.0414(16) -0.0089(14)
O1 0.0381(11) 0.0432(11) 0.0489(13) -0.0040(9) 0.0218(10) -0.0086(9)
Cl1 0.0490(5) 0.0564(5) 0.0853(7) 0.0091(5) 0.0264(5) 0.0146(4)
Cl2 0.0440(4) 0.0603(5) 0.0512(5) 0.0074(4) 0.0170(4) 0.0040(4)
Cl3 0.0947(8) 0.0913(8) 0.0850(9) 0.0118(6) 0.0329(7) 0.0246(7)
Cl4 0.1744(17) 0.0941(10) 0.1267(14) 0.0107(9) 0.0644(13) -0.0059(11)
Ru1 0.03162(13) 0.03766(14) 0.04299(16) -0.00325(11) 0.01844(10) -0.00191(10)

loop_
_geom_bond_atom_site_label_1
_geom_bond_atom_site_label_2
_geom_bond_distance
_geom_bond_site_symmetry_2
_geom_bond_publ_flag
C1 C2 1.453(4) . ?
C1 Ru1 1.821(3) . ?
C2 C7 1.393(4) . ?
C2 C3 1.398(4) . ?
C3 C4 1.382(4) . ?
C4 C5 1.372(5) . ?
C5 C6 1.396(5) . ?
C6 C7 1.388(4) . ?
C7 O1 1.369(4) . ?
C8 O1 1.476(4) . ?
C8 C9 1.497(5) . ?
C8 C10 1.514(5) . ?
C11 N1 1.341(4) . ?
C11 N2 1.345(4) . ?
C11 Ru1 1.978(3) . ?
C12 N2 1.440(4) . ?
C12 C13 1.497(5) . ?
C13 N1 1.474(4) . ?
C14 C19 1.389(5) . ?
C14 C15 1.394(5) . ?
C14 N1 1.425(4) . ?
C15 C16 1.380(5) . ?
C15 C21 1.502(5) . ?
C16 C17 1.386(5) . ?
C17 C18 1.387(5) . ?
C17 C22 1.511(5) . ?
C18 C19 1.398(5) . ?
C19 C20 1.500(5) . ?
C23 N2 1.445(4) . ?
C24 Cl3 1.735(5) . ?
C24 Cl4 1.744(5) . ?
O1 Ru1 2.2695(19) . ?
Cl1 Ru1 2.3294(9) . ?
Cl2 Ru1 2.3425(9) . ?
